data_7063392
loop_
_publ_author_name
'Kikukawa, Yuji'
'Yoshida, Isshin'
'Mitsuhashi, Ryoji'
'Yamane, Masaru'
'Hayashi, Yoshihito'

_publ_section_title
;
 Synthesis and catalysis of a Co13 disk surrounded by vanadium--oxygen
 crown
;
_journal_issue 35
_journal_name_full 'New Journal of Chemistry'
_journal_page_first 15307
_journal_page_last 15312
_journal_paper_doi 10.1039/D4NJ02900C
_journal_volume 48
_journal_year 2024
_chemical_formula_sum 'C112 H206 Co13 N10 O92 S8 V24'
_chemical_formula_weight 5409.99
_space_group_crystal_system trigonal
_space_group_IT_number 148
_space_group_name_Hall '-R 3'
_space_group_name_H-M_alt 'R -3 :H'
_atom_sites_solution_hydrogens geom
_audit_creation_method SHELXL-2019/3
_audit_update_record
;
2024-06-20 deposited with the CCDC.	2024-08-06 downloaded from the CCDC.
;
_cell_angle_alpha 90
_cell_angle_beta 90
_cell_angle_gamma 120
_cell_formula_units_Z 3
_cell_length_a 33.1589(6)
_cell_length_b 33.1589(6)
_cell_length_c 15.9534(3)
_cell_measurement_reflns_used 337
_cell_measurement_temperature 90(2)
_cell_measurement_theta_max 53.4397
_cell_measurement_theta_min 2.6358
_cell_volume 15190.9(5)
_computing_structure_refinement 'SHELXL-2019/2 (Sheldrick, 2019)'
_computing_structure_solution 'SHELXT 2014/5 (Sheldrick, 2014)'
_diffrn_ambient_temperature 90(2)
_diffrn_detector_area_resol_mean dtprofit.ref
_diffrn_measured_fraction_theta_full 1.000
_diffrn_measured_fraction_theta_max 0.999
_diffrn_measurement_device_type 'Graphite Monochromator'
_diffrn_measurement_method 'Mercury (2x2 bin mode)'
_diffrn_radiation_type CuK\a
_diffrn_radiation_wavelength 1.54178
_diffrn_reflns_av_R_equivalents 0.0497
_diffrn_reflns_av_unetI/netI 0.0328
_diffrn_reflns_Laue_measured_fraction_full 1.000
_diffrn_reflns_Laue_measured_fraction_max 0.999
_diffrn_reflns_limit_h_max 40
_diffrn_reflns_limit_h_min -39
_diffrn_reflns_limit_k_max 40
_diffrn_reflns_limit_k_min -40
_diffrn_reflns_limit_l_max 19
_diffrn_reflns_limit_l_min -19
_diffrn_reflns_number 41210
_diffrn_reflns_point_group_measured_fraction_full 1.000
_diffrn_reflns_point_group_measured_fraction_max 0.999
_diffrn_reflns_theta_full 67.679
_diffrn_reflns_theta_max 72.564
_diffrn_reflns_theta_min 2.665
_diffrn_source 'Rotating Anode'
_exptl_absorpt_coefficient_mu 18.403
_exptl_absorpt_correction_T_max 0.18
_exptl_absorpt_correction_T_min 0.13
_exptl_absorpt_correction_type multi-scan
_exptl_crystal_colour red
_exptl_crystal_density_diffrn 1.774
_exptl_crystal_density_method 'not measured'
_exptl_crystal_description block
_exptl_crystal_F_000 8145
_exptl_crystal_size_max 0.183
_exptl_crystal_size_mid 0.159
_exptl_crystal_size_min 0.140
_refine_diff_density_max 1.690
_refine_diff_density_min -1.639
_refine_diff_density_rms 0.153
_refine_ls_extinction_method none
_refine_ls_goodness_of_fit_ref 1.039
_refine_ls_hydrogen_treatment constr
_refine_ls_matrix_type full
_refine_ls_number_parameters 423
_refine_ls_number_reflns 6696
_refine_ls_number_restraints 32
_refine_ls_restrained_S_all 1.041
_refine_ls_R_factor_all 0.0811
_refine_ls_R_factor_gt 0.0636
_refine_ls_shift/su_max 0.001
_refine_ls_shift/su_mean 0.000
_refine_ls_structure_factor_coef Fsqd
_refine_ls_weighting_details 'w=1/[\s^2^(Fo^2^)+(0.1203P)^2^+151.4551P] where P=(Fo^2^+2Fc^2^)/3'
_refine_ls_weighting_scheme calc
_refine_ls_wR_factor_gt 0.1817
_refine_ls_wR_factor_ref 0.2004
_reflns_Friedel_coverage 0.000
_reflns_number_gt 5332
_reflns_number_total 6696
_reflns_threshold_expression 'I > 2\s(I)'
_cod_data_source_file d4nj02900c2.cif
_cod_data_source_block Co13
_cod_depositor_comments 'Adding full bibliography for 7063392.cif.'
_cod_original_cell_volume 15190.9(6)
_cod_database_code 7063392
_shelx_shelxl_version_number 2019/3
_shelx_space_group_comment
;
The symmetry employed for this shelxl refinement is uniquely defined
by the following loop, which should always be used as a source of
symmetry information in preference to the above space-group names.
They are only intended as comments.
;
_shelx_estimated_absorpt_t_min 0.134
_shelx_estimated_absorpt_t_max 0.183

loop_
_space_group_symop_operation_xyz
'x, y, z'
'-y, x-y, z'
'-x+y, -x, z'
'x+2/3, y+1/3, z+1/3'
'-y+2/3, x-y+1/3, z+1/3'
'-x+y+2/3, -x+1/3, z+1/3'
'x+1/3, y+2/3, z+2/3'
'-y+1/3, x-y+2/3, z+2/3'
'-x+y+1/3, -x+2/3, z+2/3'
'-x, -y, -z'
'y, -x+y, -z'
'x-y, x, -z'
'-x+2/3, -y+1/3, -z+1/3'
'y+2/3, -x+y+1/3, -z+1/3'
'x-y+2/3, x+1/3, -z+1/3'
'-x+1/3, -y+2/3, -z+2/3'
'y+1/3, -x+y+2/3, -z+2/3'
'x-y+1/3, x+2/3, -z+2/3'

loop_
_atom_site_label
_atom_site_type_symbol
_atom_site_fract_x
_atom_site_fract_y
_atom_site_fract_z
_atom_site_U_iso_or_equiv
_atom_site_adp_type
_atom_site_occupancy
_atom_site_site_symmetry_order
_atom_site_calc_flag
_atom_site_refinement_flags_posn
_atom_site_refinement_flags_adp
_atom_site_refinement_flags_occupancy
_atom_site_disorder_assembly
_atom_site_disorder_group
C1 C 0.2927(3) 0.5474(3) 0.8254(6) 0.073(2) Uani 1 1 d . U . . .
H1A H 0.306007 0.580116 0.841488 0.109 Uiso 1 1 calc R U . . .
H1B H 0.264125 0.528282 0.857497 0.109 Uiso 1 1 calc R U . . .
H1C H 0.315184 0.537147 0.837103 0.109 Uiso 1 1 calc R U . . .
C101 C 0.2558(5) 0.3522(4) 1.0269(9) 0.090(4) Uani 0.8333 1 d . . P . .
H10A H 0.238194 0.341082 1.079289 0.135 Uiso 0.8333 1 calc R U P . .
H10B H 0.250355 0.325512 0.992350 0.135 Uiso 0.8333 1 calc R U P . .
H10C H 0.289117 0.371062 1.039635 0.135 Uiso 0.8333 1 calc R U P . .
C102 C 0.1906(5) 0.3505(4) 0.9555(11) 0.114(5) Uani 0.8333 1 d . . P . .
H10D H 0.180245 0.369379 0.924977 0.170 Uiso 0.8333 1 calc R U P . .
H10E H 0.187646 0.325323 0.919299 0.170 Uiso 0.8333 1 calc R U P . .
H10F H 0.171224 0.337216 1.005571 0.170 Uiso 0.8333 1 calc R U P . .
C103 C 0.2678(5) 0.3970(4) 0.9024(8) 0.095(4) Uani 0.8333 1 d . . P . .
H10G H 0.258108 0.416060 0.870935 0.143 Uiso 0.8333 1 calc R U P . .
H10H H 0.301055 0.415591 0.915733 0.143 Uiso 0.8333 1 calc R U P . .
H10I H 0.262292 0.370041 0.868448 0.143 Uiso 0.8333 1 calc R U P . .
C104 C 0.2452(5) 0.4211(4) 1.0318(9) 0.090(4) Uani 0.8333 1 d . . P . .
C105 C 0.2335(5) 0.4517(4) 0.9944(9) 0.092(4) Uani 0.8333 1 d . . P . .
H105 H 0.222780 0.446454 0.938057 0.111 Uiso 0.8333 1 calc R U P . .
C106 C 0.2369(6) 0.4904(5) 1.0377(10) 0.101(4) Uani 0.8333 1 d . . P . .
H106 H 0.227844 0.510786 1.013433 0.122 Uiso 0.8333 1 calc R U P . .
C107 C 0.2543(10) 0.4963(8) 1.1176(12) 0.168(10) Uani 0.8333 1 d . . P . .
H107 H 0.258126 0.522326 1.148828 0.202 Uiso 0.8333 1 calc R U P . .
C108 C 0.2665(12) 0.4669(8) 1.1546(14) 0.198(13) Uani 0.8333 1 d . . P . .
H108 H 0.277320 0.472031 1.210850 0.238 Uiso 0.8333 1 calc R U P . .
C109 C 0.2632(9) 0.4290(7) 1.1096(11) 0.166(10) Uani 0.8333 1 d . . P . .
H109 H 0.273330 0.409367 1.133523 0.200 Uiso 0.8333 1 calc R U P . .
C201 C 0.4123(3) 0.3919(3) 0.3357(7) 0.063(3) Uani 0.8333 1 d . . P . .
H20A H 0.405946 0.404391 0.386535 0.095 Uiso 0.8333 1 calc R U P . .
H20B H 0.397639 0.357990 0.340404 0.095 Uiso 0.8333 1 calc R U P . .
H20C H 0.446013 0.405500 0.328970 0.095 Uiso 0.8333 1 calc R U P . .
C202 C 0.4170(5) 0.4558(5) 0.2514(12) 0.117(6) Uani 0.8333 1 d . . P . .
H20D H 0.403912 0.463116 0.202392 0.175 Uiso 0.8333 1 calc R U P . .
H20E H 0.411967 0.469843 0.301493 0.175 Uiso 0.8333 1 calc R U P . .
H20F H 0.450421 0.468354 0.243035 0.175 Uiso 0.8333 1 calc R U P . .
C203 C 0.4033(4) 0.3844(6) 0.1856(9) 0.103(5) Uani 0.8333 1 d . . P . .
H20G H 0.390775 0.392005 0.136273 0.155 Uiso 0.8333 1 calc R U P . .
H20H H 0.437032 0.398011 0.179440 0.155 Uiso 0.8333 1 calc R U P . .
H20I H 0.388658 0.350501 0.190874 0.155 Uiso 0.8333 1 calc R U P . .
C204 C 0.3418(3) 0.3836(3) 0.2736(6) 0.052(2) Uani 0.8333 1 d . . P . .
C205 C 0.3107(4) 0.3440(4) 0.2352(7) 0.073(3) Uani 0.8333 1 d . . P . .
H205 H 0.320780 0.327781 0.199833 0.087 Uiso 0.8333 1 calc R U P . .
C206 C 0.2640(4) 0.3275(4) 0.2480(8) 0.086(4) Uani 0.8333 1 d . . P . .
H206 H 0.241773 0.299244 0.221935 0.103 Uiso 0.8333 1 calc R U P . .
C207 C 0.2492(4) 0.3512(4) 0.2978(8) 0.078(3) Uani 0.8333 1 d . . P . .
H207 H 0.216926 0.338917 0.308259 0.093 Uiso 0.8333 1 calc R U P . .
C208 C 0.2814(3) 0.3926(4) 0.3322(7) 0.067(3) Uani 0.8333 1 d . . P . .
H208 H 0.271357 0.410300 0.363758 0.080 Uiso 0.8333 1 calc R U P . .
C209 C 0.3278(3) 0.4088(4) 0.3215(6) 0.063(2) Uani 0.8333 1 d . . P . .
H209 H 0.350238 0.437167 0.346989 0.075 Uiso 0.8333 1 calc R U P . .
Co1 Co 0.25384(3) 0.47731(3) 0.68920(6) 0.0296(2) Uani 1 1 d . . . . .
Co3 Co 0.34126(3) 0.57739(3) 0.66006(5) 0.0257(2) Uani 1 1 d . . . . .
Co4 Co 0.333333 0.666667 0.666667 0.0277(4) Uani 1 6 d S T P . .
N101 N 0.2406(4) 0.3806(3) 0.9812(7) 0.087(3) Uani 0.8333 1 d . . P . .
N201 N 0.3932(3) 0.4037(3) 0.2623(6) 0.064(2) Uani 0.8333 1 d . . P . .
O1 O 0.39091(14) 0.48308(14) 0.8025(3) 0.0459(11) Uani 1 1 d . . . . .
O2 O 0.30119(13) 0.46152(12) 0.7470(3) 0.0359(9) Uani 1 1 d . . . . .
O3 O 0.37677(12) 0.54376(12) 0.7050(2) 0.0305(8) Uani 1 1 d . . . . .
O4 O 0.36299(14) 0.46017(13) 0.6298(3) 0.0435(10) Uani 1 1 d . . . . .
O5 O 0.12385(17) 0.38321(16) 0.8507(4) 0.0585(13) Uani 1 1 d . . . . .
O6 O 0.20713(13) 0.44389(13) 0.7868(3) 0.0393(9) Uani 1 1 d . . . . .
O7 O 0.34325(16) 0.48685(17) 0.4631(3) 0.0515(11) Uani 1 1 d . . . . .
O8 O 0.3110(2) 0.54863(19) 0.4347(4) 0.0684(15) Uani 1 1 d . . . . .
O9 O 0.30288(12) 0.51422(12) 0.5900(3) 0.0338(8) Uani 1 1 d . . . . .
O10 O 0.24419(15) 0.45626(16) 0.4575(3) 0.0484(11) Uani 1 1 d . . . . .
O11 O 0.48403(16) 0.51322(17) 0.8467(4) 0.0599(14) Uani 1 1 d . . . . .
O12 O 0.28183(12) 0.54228(12) 0.7362(2) 0.0299(8) Uani 1 1 d . U . . .
O13 O 0.30462(11) 0.60374(12) 0.6025(2) 0.0286(8) Uani 1 1 d . . . . .
O14 O 0.22088(14) 0.41724(13) 0.6190(3) 0.0421(10) Uani 1 1 d . . . . .
V1 V 0.35649(3) 0.48690(3) 0.72135(6) 0.0327(2) Uani 1 1 d . . . . .
V2 V 0.15335(3) 0.43318(3) 0.80370(7) 0.0398(3) Uani 1 1 d . . . . .
V3 V 0.30062(3) 0.50311(3) 0.48638(7) 0.0372(3) Uani 1 1 d . . . . .
V4 V 0.45095(3) 0.53192(3) 0.80974(7) 0.0418(3) Uani 1 1 d . . . . .
S301 S 0.1763(3) 0.2332(3) 0.3582(8) 0.303(6) Uani 1 1 d . U . . .
O301 O 0.2191(7) 0.2470(7) 0.4038(16) 0.316(12) Uani 1 1 d . U . . .
C301 C 0.1443(12) 0.2536(11) 0.391(3) 0.363(19) Uani 1 1 d . U . . .
H30A H 0.116610 0.241927 0.354988 0.544 Uiso 1 1 calc R U . . .
H30B H 0.134808 0.243757 0.448590 0.544 Uiso 1 1 calc R U . . .
H30C H 0.161984 0.287728 0.387912 0.544 Uiso 1 1 calc R U . . .
C302 C 0.1424(7) 0.1713(6) 0.3322(15) 0.196(10) Uani 1 1 d . U . . .
H30D H 0.114250 0.165180 0.301596 0.295 Uiso 1 1 calc R U . . .
H30E H 0.161164 0.162678 0.297091 0.295 Uiso 1 1 calc R U . . .
H30F H 0.133578 0.152875 0.383857 0.295 Uiso 1 1 calc R U . . .
S401 S 0.333333 0.666667 0.3658(6) 0.233(6) Uani 1 3 d DS TU P . .
O401 O 0.333333 0.666667 0.4605(12) 0.163(7) Uani 1 3 d S TU P . .
C401 C 0.2976(14) 0.6278(12) 0.286(2) 0.28(2) Uani 0.6667 1 d D U P . .
H40A H 0.310092 0.641368 0.230951 0.425 Uiso 0.6667 1 calc R U P . .
H40B H 0.297166 0.598123 0.291585 0.425 Uiso 0.6667 1 calc R U P . .
H40C H 0.265844 0.622380 0.291585 0.425 Uiso 0.6667 1 calc R U P . .

loop_
_atom_site_aniso_label
_atom_site_aniso_U_11
_atom_site_aniso_U_22
_atom_site_aniso_U_33
_atom_site_aniso_U_23
_atom_site_aniso_U_13
_atom_site_aniso_U_12
C1 0.066(5) 0.067(5) 0.077(5) -0.002(4) -0.002(4) 0.027(4)
C101 0.113(10) 0.050(6) 0.100(9) 0.013(6) -0.017(8) 0.036(6)
C102 0.104(10) 0.061(7) 0.170(15) 0.014(8) -0.034(10) 0.037(7)
C103 0.120(11) 0.067(7) 0.084(9) 0.003(6) 0.003(8) 0.035(7)
C104 0.104(10) 0.064(7) 0.089(9) 0.011(6) -0.005(7) 0.033(7)
C105 0.100(9) 0.057(6) 0.101(10) 0.015(6) -0.015(7) 0.026(6)
C106 0.132(13) 0.096(10) 0.093(10) 0.000(8) -0.004(9) 0.069(10)
C107 0.30(3) 0.137(17) 0.096(13) -0.001(12) 0.008(16) 0.13(2)
C108 0.40(4) 0.146(18) 0.108(15) -0.009(13) -0.03(2) 0.18(3)
C109 0.30(3) 0.105(13) 0.101(12) 0.004(10) -0.063(16) 0.103(17)
C201 0.054(5) 0.068(6) 0.087(7) -0.027(5) -0.025(5) 0.044(5)
C202 0.071(8) 0.076(8) 0.192(18) 0.034(10) 0.044(10) 0.028(7)
C203 0.072(8) 0.141(13) 0.091(9) -0.039(9) 0.011(7) 0.049(8)
C204 0.050(5) 0.057(5) 0.051(5) -0.012(4) -0.012(4) 0.028(4)
C205 0.065(6) 0.067(6) 0.089(8) -0.031(6) -0.008(5) 0.036(5)
C206 0.070(7) 0.067(7) 0.107(10) -0.039(7) -0.033(7) 0.024(6)
C207 0.052(6) 0.090(8) 0.087(8) -0.021(6) -0.017(5) 0.033(6)
C208 0.055(5) 0.073(6) 0.068(6) -0.011(5) 0.001(5) 0.027(5)
C209 0.054(5) 0.063(6) 0.068(6) -0.024(5) -0.008(4) 0.027(4)
Co1 0.0224(4) 0.0181(4) 0.0470(5) -0.0014(3) -0.0015(3) 0.0091(3)
Co3 0.0189(4) 0.0177(4) 0.0409(5) -0.0010(3) -0.0008(3) 0.0095(3)
Co4 0.0185(6) 0.0185(6) 0.0461(12) 0.000 0.000 0.0092(3)
N101 0.104(8) 0.049(5) 0.103(8) -0.003(5) -0.034(6) 0.035(5)
N201 0.056(4) 0.068(5) 0.078(5) -0.022(4) -0.005(4) 0.039(4)
O1 0.038(2) 0.031(2) 0.068(3) 0.014(2) -0.006(2) 0.0160(18)
O2 0.0268(18) 0.0230(17) 0.056(3) 0.0075(16) -0.0002(17) 0.0112(15)
O3 0.0244(17) 0.0222(17) 0.046(2) 0.0022(15) -0.0001(15) 0.0125(14)
O4 0.037(2) 0.0260(19) 0.069(3) -0.0029(19) 0.005(2) 0.0174(17)
O5 0.048(3) 0.040(2) 0.081(4) 0.023(2) 0.017(2) 0.017(2)
O6 0.032(2) 0.030(2) 0.054(3) 0.0084(17) 0.0044(17) 0.0138(16)
O7 0.042(2) 0.064(3) 0.056(3) -0.022(2) -0.004(2) 0.032(2)
O8 0.087(4) 0.056(3) 0.063(3) 0.009(3) -0.009(3) 0.036(3)
O9 0.0263(18) 0.0272(18) 0.050(2) -0.0075(16) -0.0020(16) 0.0146(15)
O10 0.037(2) 0.054(3) 0.053(3) -0.016(2) -0.0100(19) 0.022(2)
O11 0.042(3) 0.052(3) 0.086(4) 0.022(3) -0.011(2) 0.024(2)
O12 0.0241(17) 0.0221(17) 0.042(2) 0.0023(14) 0.0008(15) 0.0106(14)
O13 0.0227(17) 0.0281(18) 0.036(2) -0.0009(14) 0.0008(14) 0.0137(14)
O14 0.036(2) 0.0241(18) 0.065(3) -0.0092(18) -0.0066(19) 0.0141(17)
V1 0.0255(4) 0.0212(4) 0.0531(6) 0.0046(4) -0.0013(4) 0.0128(4)
V2 0.0318(5) 0.0266(5) 0.0588(7) 0.0116(4) 0.0102(4) 0.0128(4)
V3 0.0335(5) 0.0353(5) 0.0450(6) -0.0054(4) -0.0027(4) 0.0188(4)
V4 0.0312(5) 0.0333(5) 0.0612(7) 0.0095(4) -0.0063(4) 0.0164(4)
S301 0.229(8) 0.220(8) 0.463(15) -0.191(9) -0.071(9) 0.114(7)
O301 0.195(15) 0.266(19) 0.48(3) -0.21(2) -0.202(18) 0.106(14)
C301 0.38(4) 0.31(3) 0.56(5) -0.27(3) -0.22(3) 0.30(3)
C302 0.167(16) 0.149(15) 0.28(2) -0.030(16) -0.130(17) 0.086(13)
S401 0.295(10) 0.295(10) 0.109(6) 0.000 0.000 0.147(5)
O401 0.184(12) 0.184(12) 0.121(15) 0.000 0.000 0.092(6)
C401 0.28(4) 0.30(4) 0.28(4) -0.09(3) -0.21(3) 0.15(3)

loop_
_atom_type_symbol
_atom_type_description
_atom_type_scat_dispersion_real
_atom_type_scat_dispersion_imag
_atom_type_scat_source
C C 0.0181 0.0091 'International Tables Vol C Tables 4.2.6.8 and 6.1.1.4'
H H 0.0000 0.0000 'International Tables Vol C Tables 4.2.6.8 and 6.1.1.4'
Co Co -2.3653 3.6143 'International Tables Vol C Tables 4.2.6.8 and 6.1.1.4'
N N 0.0311 0.0180 'International Tables Vol C Tables 4.2.6.8 and 6.1.1.4'
O O 0.0492 0.0322 'International Tables Vol C Tables 4.2.6.8 and 6.1.1.4'
V V 0.0687 2.1097 'International Tables Vol C Tables 4.2.6.8 and 6.1.1.4'
S S 0.3331 0.5567 'International Tables Vol C Tables 4.2.6.8 and 6.1.1.4'

loop_
_geom_angle_atom_site_label_1
_geom_angle_atom_site_label_2
_geom_angle_atom_site_label_3
_geom_angle
_geom_angle_site_symmetry_1
_geom_angle_site_symmetry_3
_geom_angle_publ_flag
O12 C1 H1A 109.5 . . ?
O12 C1 H1B 109.5 . . ?
H1A C1 H1B 109.5 . . ?
O12 C1 H1C 109.5 . . ?
H1A C1 H1C 109.5 . . ?
H1B C1 H1C 109.5 . . ?
N101 C101 H10A 109.5 . . ?
N101 C101 H10B 109.5 . . ?
H10A C101 H10B 109.5 . . ?
N101 C101 H10C 109.5 . . ?
H10A C101 H10C 109.5 . . ?
H10B C101 H10C 109.5 . . ?
N101 C102 H10D 109.5 . . ?
N101 C102 H10E 109.5 . . ?
H10D C102 H10E 109.5 . . ?
N101 C102 H10F 109.5 . . ?
H10D C102 H10F 109.5 . . ?
H10E C102 H10F 109.5 . . ?
N101 C103 H10G 109.5 . . ?
N101 C103 H10H 109.5 . . ?
H10G C103 H10H 109.5 . . ?
N101 C103 H10I 109.5 . . ?
H10G C103 H10I 109.5 . . ?
H10H C103 H10I 109.5 . . ?
C109 C104 C105 120.8(15) . . ?
C109 C104 N101 120.4(14) . . ?
C105 C104 N101 118.6(12) . . ?
C104 C105 C106 121.9(14) . . ?
C104 C105 H105 119.1 . . ?
C106 C105 H105 119.1 . . ?
C107 C106 C105 115.0(15) . . ?
C107 C106 H106 122.5 . . ?
C105 C106 H106 122.5 . . ?
C108 C107 C106 123.7(19) . . ?
C108 C107 H107 118.2 . . ?
C106 C107 H107 118.2 . . ?
C107 C108 C109 120(2) . . ?
C107 C108 H108 120.0 . . ?
C109 C108 H108 120.0 . . ?
C104 C109 C108 118.4(18) . . ?
C104 C109 H109 120.8 . . ?
C108 C109 H109 120.8 . . ?
N201 C201 H20A 109.5 . . ?
N201 C201 H20B 109.5 . . ?
H20A C201 H20B 109.5 . . ?
N201 C201 H20C 109.5 . . ?
H20A C201 H20C 109.5 . . ?
H20B C201 H20C 109.5 . . ?
N201 C202 H20D 109.5 . . ?
N201 C202 H20E 109.5 . . ?
H20D C202 H20E 109.5 . . ?
N201 C202 H20F 109.5 . . ?
H20D C202 H20F 109.5 . . ?
H20E C202 H20F 109.5 . . ?
N201 C203 H20G 109.5 . . ?
N201 C203 H20H 109.5 . . ?
H20G C203 H20H 109.5 . . ?
N201 C203 H20I 109.5 . . ?
H20G C203 H20I 109.5 . . ?
H20H C203 H20I 109.5 . . ?
C205 C204 C209 121.3(9) . . ?
C205 C204 N201 121.8(8) . . ?
C209 C204 N201 116.8(8) . . ?
C204 C205 C206 119.0(9) . . ?
C204 C205 H205 120.5 . . ?
C206 C205 H205 120.5 . . ?
C207 C206 C205 120.8(10) . . ?
C207 C206 H206 119.6 . . ?
C205 C206 H206 119.6 . . ?
C208 C207 C206 119.1(10) . . ?
C208 C207 H207 120.4 . . ?
C206 C207 H207 120.4 . . ?
C207 C208 C209 120.4(10) . . ?
C207 C208 H208 119.8 . . ?
C209 C208 H208 119.8 . . ?
C208 C209 C204 119.2(9) . . ?
C208 C209 H209 120.4 . . ?
C204 C209 H209 120.4 . . ?
O12 Co1 O14 166.91(17) . . ?
O12 Co1 O6 96.49(16) . . ?
O14 Co1 O6 89.88(18) . . ?
O12 Co1 O2 95.79(15) . . ?
O14 Co1 O2 95.70(16) . . ?
O6 Co1 O2 89.35(16) . . ?
O12 Co1 O9 81.55(15) . . ?
O14 Co1 O9 91.99(16) . . ?
O6 Co1 O9 178.03(15) . . ?
O2 Co1 O9 91.06(15) . . ?
O12 Co1 O3 79.75(14) . 14_456 ?
O14 Co1 O3 88.42(15) . 14_456 ?
O6 Co1 O3 94.23(15) . 14_456 ?
O2 Co1 O3 174.56(14) . 14_456 ?
O9 Co1 O3 85.22(14) . 14_456 ?
O13 Co3 O13 83.25(19) . 15_556 ?
O13 Co3 O12 84.44(14) . . ?
O13 Co3 O12 92.58(15) 15_556 . ?
O13 Co3 O3 171.89(15) . . ?
O13 Co3 O3 104.53(14) 15_556 . ?
O12 Co3 O3 97.32(14) . . ?
O13 Co3 O12 100.38(14) . 15_556 ?
O13 Co3 O12 82.86(14) 15_556 15_556 ?
O12 Co3 O12 172.88(10) . 15_556 ?
O3 Co3 O12 78.65(14) . 15_556 ?
O13 Co3 O9 89.65(14) . . ?
O13 Co3 O9 170.21(14) 15_556 . ?
O12 Co3 O9 79.99(15) . . ?
O3 Co3 O9 82.89(14) . . ?
O12 Co3 O9 105.13(15) 15_556 . ?
O13 Co4 O13 180.0 15_556 3_565 ?
O13 Co4 O13 82.19(13) 15_556 2_665 ?
O13 Co4 O13 97.81(13) 3_565 2_665 ?
O13 Co4 O13 82.19(13) 15_556 . ?
O13 Co4 O13 97.81(13) 3_565 . ?
O13 Co4 O13 97.81(13) 2_665 . ?
O13 Co4 O13 97.81(13) 15_556 14_456 ?
O13 Co4 O13 82.19(13) 3_565 14_456 ?
O13 Co4 O13 180.0 2_665 14_456 ?
O13 Co4 O13 82.19(13) . 14_456 ?
O13 Co4 O13 97.81(13) 15_556 13_566 ?
O13 Co4 O13 82.19(13) 3_565 13_566 ?
O13 Co4 O13 82.19(13) 2_665 13_566 ?
O13 Co4 O13 180.00(13) . 13_566 ?
O13 Co4 O13 97.80(13) 14_456 13_566 ?
C101 N101 C103 108.3(11) . . ?
C101 N101 C102 109.2(9) . . ?
C103 N101 C102 106.2(11) . . ?
C101 N101 C104 113.1(10) . . ?
C103 N101 C104 110.9(9) . . ?
C102 N101 C104 109.0(11) . . ?
C201 N201 C203 108.6(9) . . ?
C201 N201 C204 109.3(8) . . ?
C203 N201 C204 110.8(8) . . ?
C201 N201 C202 110.4(10) . . ?
C203 N201 C202 107.2(11) . . ?
C204 N201 C202 110.5(8) . . ?
V1 O1 V4 115.8(2) . . ?
V1 O2 Co1 123.0(2) . . ?
V1 O3 Co3 129.15(19) . . ?
V1 O3 Co1 121.35(19) . 15_556 ?
Co3 O3 Co1 98.46(15) . 15_556 ?
V1 O4 V2 128.2(2) . 15_556 ?
V2 O6 Co1 132.1(2) . . ?
V3 O7 V2 129.7(3) . 15_556 ?
V3 O9 Co3 131.6(2) . . ?
V3 O9 Co1 131.0(2) . . ?
Co3 O9 Co1 94.73(16) . . ?
V3 O10 V4 129.0(3) . 14_456 ?
C1 O12 Co1 116.2(4) . . ?
C1 O12 Co3 113.0(4) . . ?
Co1 O12 Co3 100.36(16) . . ?
C1 O12 Co3 125.2(4) . 14_456 ?
Co1 O12 Co3 102.91(16) . 14_456 ?
Co3 O12 Co3 94.60(15) . 14_456 ?
Co3 O13 Co3 98.09(15) . 14_456 ?
Co3 O13 Co4 97.83(15) . . ?
Co3 O13 Co4 96.52(15) 14_456 . ?
V4 O14 Co1 123.8(2) 14_456 . ?
O2 V1 O3 109.44(18) . . ?
O2 V1 O1 112.0(2) . . ?
O3 V1 O1 106.50(19) . . ?
O2 V1 O4 109.4(2) . . ?
O3 V1 O4 110.7(2) . . ?
O1 V1 O4 108.8(2) . . ?
O2 V1 V4 138.07(16) . . ?
O3 V1 V4 77.63(13) . . ?
O1 V1 V4 32.73(13) . . ?
O4 V1 V4 105.81(14) . . ?
O5 V2 O6 109.2(2) . . ?
O5 V2 O7 107.9(2) . 14_456 ?
O6 V2 O7 110.8(2) . 14_456 ?
O5 V2 O4 109.2(2) . 14_456 ?
O6 V2 O4 108.2(2) . 14_456 ?
O7 V2 O4 111.6(2) 14_456 14_456 ?
O8 V3 O9 109.5(3) . . ?
O8 V3 O7 110.4(3) . . ?
O9 V3 O7 108.3(2) . . ?
O8 V3 O10 108.9(3) . . ?
O9 V3 O10 110.7(2) . . ?
O7 V3 O10 109.0(2) . . ?
O11 V4 O14 108.5(2) . 15_556 ?
O11 V4 O10 109.6(3) . 15_556 ?
O14 V4 O10 108.2(2) 15_556 15_556 ?
O11 V4 O1 109.2(2) . . ?
O14 V4 O1 109.8(2) 15_556 . ?
O10 V4 O1 111.5(2) 15_556 . ?
O11 V4 V1 134.95(19) . . ?
O14 V4 V1 82.49(15) 15_556 . ?
O10 V4 V1 107.63(15) 15_556 . ?
O1 V4 V1 31.42(13) . . ?
O301 S301 C301 117.1(15) . . ?
O301 S301 C302 115.0(12) . . ?
C301 S301 C302 112.5(15) . . ?
S301 C301 H30A 109.5 . . ?
S301 C301 H30B 109.5 . . ?
H30A C301 H30B 109.5 . . ?
S301 C301 H30C 109.5 . . ?
H30A C301 H30C 109.5 . . ?
H30B C301 H30C 109.5 . . ?
S301 C302 H30D 109.5 . . ?
S301 C302 H30E 109.5 . . ?
H30D C302 H30E 109.5 . . ?
S301 C302 H30F 109.5 . . ?
H30D C302 H30F 109.5 . . ?
H30E C302 H30F 109.5 . . ?
O401 S401 C401 135.7(15) . 3_565 ?
O401 S401 C401 135.7(15) . 2_665 ?
C401 S401 C401 74(2) 3_565 2_665 ?
O401 S401 C401 135.7(15) . . ?
C401 S401 C401 74(2) 3_565 . ?
C401 S401 C401 74(2) 2_665 . ?
S401 C401 H40A 109.5 . . ?
S401 C401 H40B 109.5 . . ?
H40A C401 H40B 109.5 . . ?
S401 C401 H40C 109.5 . . ?
H40A C401 H40C 109.5 . . ?
H40B C401 H40C 109.5 . . ?

loop_
_geom_bond_atom_site_label_1
_geom_bond_atom_site_label_2
_geom_bond_distance
_geom_bond_site_symmetry_2
_geom_bond_publ_flag
C1 O12 1.456(10) . ?
C1 H1A 0.9800 . ?
C1 H1B 0.9800 . ?
C1 H1C 0.9800 . ?
C101 N101 1.466(14) . ?
C101 H10A 0.9800 . ?
C101 H10B 0.9800 . ?
C101 H10C 0.9800 . ?
C102 N101 1.503(17) . ?
C102 H10D 0.9800 . ?
C102 H10E 0.9800 . ?
C102 H10F 0.9800 . ?
C103 N101 1.484(17) . ?
C103 H10G 0.9800 . ?
C103 H10H 0.9800 . ?
C103 H10I 0.9800 . ?
C104 C109 1.34(2) . ?
C104 C105 1.392(17) . ?
C104 N101 1.507(17) . ?
C105 C106 1.408(19) . ?
C105 H105 0.9500 . ?
C106 C107 1.37(2) . ?
C106 H106 0.9500 . ?
C107 C108 1.36(3) . ?
C107 H107 0.9500 . ?
C108 C109 1.40(3) . ?
C108 H108 0.9500 . ?
C109 H109 0.9500 . ?
C201 N201 1.474(13) . ?
C201 H20A 0.9800 . ?
C201 H20B 0.9800 . ?
C201 H20C 0.9800 . ?
C202 N201 1.508(15) . ?
C202 H20D 0.9800 . ?
C202 H20E 0.9800 . ?
C202 H20F 0.9800 . ?
C203 N201 1.495(13) . ?
C203 H20G 0.9800 . ?
C203 H20H 0.9800 . ?
C203 H20I 0.9800 . ?
C204 C205 1.344(13) . ?
C204 C209 1.373(12) . ?
C204 N201 1.499(11) . ?
C205 C206 1.373(16) . ?
C205 H205 0.9500 . ?
C206 C207 1.371(16) . ?
C206 H206 0.9500 . ?
C207 C208 1.364(14) . ?
C207 H207 0.9500 . ?
C208 C209 1.366(13) . ?
C208 H208 0.9500 . ?
C209 H209 0.9500 . ?
Co1 O12 2.017(4) . ?
Co1 O14 2.059(4) . ?
Co1 O6 2.082(4) . ?
Co1 O2 2.101(4) . ?
Co1 O9 2.158(4) . ?
Co1 O3 2.167(4) 14_456 ?
Co3 O13 2.036(4) . ?
Co3 O13 2.078(4) 15_556 ?
Co3 O12 2.103(4) . ?
Co3 O3 2.111(4) . ?
Co3 O12 2.125(4) 15_556 ?
Co3 O9 2.143(4) . ?
Co4 O13 2.079(3) 15_556 ?
Co4 O13 2.079(3) 3_565 ?
Co4 O13 2.079(3) 2_665 ?
Co4 O13 2.079(3) . ?
Co4 O13 2.079(3) 14_456 ?
Co4 O13 2.079(3) 13_566 ?
O1 V1 1.771(4) . ?
O1 V4 1.837(4) . ?
O2 V1 1.642(4) . ?
O3 V1 1.675(3) . ?
O4 V1 1.776(4) . ?
O4 V2 1.805(5) 15_556 ?
O5 V2 1.626(4) . ?
O6 V2 1.657(4) . ?
O7 V3 1.786(4) . ?
O7 V2 1.795(5) 15_556 ?
O8 V3 1.599(5) . ?
O9 V3 1.687(4) . ?
O10 V3 1.794(4) . ?
O10 V4 1.797(5) 14_456 ?
O11 V4 1.618(4) . ?
O14 V4 1.674(5) 14_456 ?
V1 V4 3.0580(13) . ?
S301 O301 1.451(16) . ?
S301 C301 1.60(2) . ?
S301 C302 1.828(19) . ?
C301 H30A 0.9800 . ?
C301 H30B 0.9800 . ?
C301 H30C 0.9800 . ?
C302 H30D 0.9800 . ?
C302 H30E 0.9800 . ?
C302 H30F 0.9800 . ?
S401 O401 1.51(2) . ?
S401 C401 1.777(17) 3_565 ?
S401 C401 1.777(17) 2_665 ?
S401 C401 1.777(17) . ?
C401 H40A 0.9800 . ?
C401 H40B 0.9800 . ?
C401 H40C 0.9800 . ?
